data_1511887
loop_
_publ_author_name
'Sueda, Takuya'
'Kawada, Arisa'
'Urashi, Yumi'
'Teno, Naoki'

_publ_section_title
;
 Ag- and Au-Catalyzed Addition of Alcohols to Ynimides: \b-Regioselective
 Carbonylation and Production of Oxazoles
;
_journal_issue 7
_journal_name_full 'Organic Letters'
_journal_page_first 1560
_journal_paper_doi 10.1021/ol400338x
_journal_volume 15
_journal_year 2013
_chemical_formula_moiety 'C20 H19 N O3'
_chemical_formula_sum 'C20 H19 N O3'
_chemical_formula_weight 321.38
_space_group_IT_number 14
_symmetry_cell_setting monoclinic
_symmetry_Int_Tables_number 14
_symmetry_space_group_name_Hall '-P 2ybc'
_symmetry_space_group_name_H-M 'P 1 21/c 1'
_atom_sites_solution_hydrogens geom
_atom_sites_solution_primary direct
_atom_sites_solution_secondary difmap
_cell_angle_alpha 90.0000
_cell_angle_beta 95.94(2)
_cell_angle_gamma 90.0000
_cell_formula_units_Z 4
_cell_length_a 13.727(5)
_cell_length_b 16.832(6)
_cell_length_c 7.474(3)
_cell_measurement_reflns_used 15513
_cell_measurement_temperature 123
_cell_measurement_theta_max 68.44
_cell_measurement_theta_min 3.23
_cell_volume 1717.6(11)
_computing_cell_refinement 'RAPID AUTO'
_computing_data_collection 'RAPID AUTO (Rigaku, ????)'
_computing_data_reduction 'RAPID AUTO'
_computing_molecular_graphics 'CrystalStructure 4.0'
_computing_publication_material 'CrystalStructure 4.0 (Rigaku, 2010)'
_computing_structure_refinement 'CRYSTALS (Carruthers, et al., 1999)'
_computing_structure_solution 'Il Milione (Burla, et al., 2007)'
_diffrn_ambient_temperature 123
_diffrn_detector_area_resol_mean 10.000
_diffrn_measured_fraction_theta_full 0.980
_diffrn_measured_fraction_theta_max 0.980
_diffrn_measurement_device_type 'Rigaku R-AXIS RAPID'
_diffrn_measurement_method \w
_diffrn_radiation_type 'Cu K\a'
_diffrn_radiation_wavelength 1.54187
_diffrn_reflns_av_R_equivalents 0.0455
_diffrn_reflns_limit_h_max 16
_diffrn_reflns_limit_h_min -16
_diffrn_reflns_limit_k_max 20
_diffrn_reflns_limit_k_min -20
_diffrn_reflns_limit_l_max 8
_diffrn_reflns_limit_l_min -8
_diffrn_reflns_number 15922
_diffrn_reflns_theta_full 68.21
_diffrn_reflns_theta_max 68.18
_diffrn_standards_number 0
_exptl_absorpt_coefficient_mu 0.676
_exptl_absorpt_correction_T_max 0.874
_exptl_absorpt_correction_T_min 0.654
_exptl_absorpt_correction_type multi-scan
_exptl_absorpt_process_details 'ABSCOR (Rigaku, 1995)'
_exptl_crystal_colour colorless
_exptl_crystal_density_diffrn 1.243
_exptl_crystal_density_method 'not measured'
_exptl_crystal_description block
_exptl_crystal_F_000 680.00
_exptl_crystal_size_max 0.200
_exptl_crystal_size_mid 0.200
_exptl_crystal_size_min 0.200
_refine_diff_density_max 0.240
_refine_diff_density_min -0.388
_refine_ls_extinction_method none
_refine_ls_goodness_of_fit_ref 1.057
_refine_ls_hydrogen_treatment constr
_refine_ls_number_parameters 236
_refine_ls_number_reflns 3072
_refine_ls_R_factor_gt 0.0436
_refine_ls_shift/su_max 0.057
_refine_ls_structure_factor_coef F
_refine_ls_weighting_details
;
    Chebychev polynomial with 3 parameters (Carruthers & Watkin, 1979)
    3.6452    2.7614    0.7745
;
_refine_ls_weighting_scheme calc
_refine_ls_wR_factor_ref 0.0486
_reflns_number_gt 2823
_reflns_number_total 3072
_reflns_threshold_expression F>2.0\s(F)
_cod_data_source_file ol400338x_si_001.cif
_cod_data_source_block 130109sueda3
_cod_database_code 1511887

loop_
_symmetry_equiv_pos_site_id
_symmetry_equiv_pos_as_xyz
1 +X,+Y,+Z
2 -X,1/2+Y,1/2-Z
3 -X,-Y,-Z
4 +X,1/2-Y,1/2+Z

loop_
_atom_site_label
_atom_site_type_symbol
_atom_site_fract_x
_atom_site_fract_y
_atom_site_fract_z
_atom_site_U_iso_or_equiv
_atom_site_adp_type
_atom_site_occupancy
_atom_site_symmetry_multiplicity
_atom_site_calc_flag
_atom_site_refinement_flags
O1 O 0.33260(6) 0.24048(5) 0.22491(11) 0.0207(2) Uani 1.0 4 d .
O2 O 0.16205(6) -0.03089(5) 0.17717(11) 0.0210(3) Uani 1.0 4 d .
O3 O 0.15948(6) 0.05007(5) 0.41915(10) 0.0192(2) Uani 1.0 4 d .
N1 N 0.33900(7) 0.10848(6) 0.24390(14) 0.0250(3) Uani 1.0 4 d .
C1 C 0.46685(10) 0.36348(8) 0.30579(18) 0.0317(4) Uani 1.0 4 d .
C2 C 0.53314(12) 0.42490(9) 0.3470(2) 0.0394(4) Uani 1.0 4 d .
C3 C 0.62563(11) 0.40927(9) 0.42761(19) 0.0397(4) Uani 1.0 4 d .
C4 C 0.65290(11) 0.33173(10) 0.4695(2) 0.0427(5) Uani 1.0 4 d .
C5 C 0.58736(10) 0.26951(9) 0.42966(19) 0.0330(4) Uani 1.0 4 d .
C6 C 0.49392(9) 0.28530(7) 0.34587(15) 0.0234(3) Uani 1.0 4 d .
C7 C 0.42544(8) 0.22044(7) 0.29985(15) 0.0207(3) Uani 1.0 4 d .
C8 C 0.42872(9) 0.14046(8) 0.31037(17) 0.0255(3) Uani 1.0 4 d .
C9 C 0.28489(9) 0.16950(7) 0.19596(15) 0.0190(3) Uani 1.0 4 d .
C10 C 0.18292(8) 0.17203(7) 0.11968(14) 0.0181(3) Uani 1.0 4 d .
C11 C 0.14581(9) 0.23931(7) 0.02662(15) 0.0216(3) Uani 1.0 4 d .
C12 C 0.04942(9) 0.24150(7) -0.04978(15) 0.0234(3) Uani 1.0 4 d .
C13 C -0.01141(9) 0.17652(7) -0.03547(15) 0.0228(3) Uani 1.0 4 d .
C14 C 0.02435(8) 0.10945(7) 0.05814(14) 0.0192(3) Uani 1.0 4 d .
C15 C 0.12070(8) 0.10673(7) 0.13723(14) 0.0171(3) Uani 1.0 4 d .
C16 C 0.15213(8) 0.03344(7) 0.24370(15) 0.0165(3) Uani 1.0 4 d .
C17 C 0.18892(9) -0.01133(7) 0.55696(15) 0.0230(3) Uani 1.0 4 d .
C18 C 0.29354(9) -0.03751(8) 0.54104(17) 0.0277(4) Uani 1.0 4 d .
C19 C 0.18088(11) 0.03451(9) 0.73003(17) 0.0319(4) Uani 1.0 4 d .
C20 C 0.11708(10) -0.08081(8) 0.54098(18) 0.0309(4) Uani 1.0 4 d .
H1 H 0.4047 0.3740 0.2491 0.0375 Uiso 1.0 4 calc R
H2 H 0.5138 0.4771 0.3225 0.0469 Uiso 1.0 4 calc R
H3 H 0.6702 0.4503 0.4533 0.0480 Uiso 1.0 4 calc R
H4 H 0.7157 0.3211 0.5233 0.0510 Uiso 1.0 4 calc R
H5 H 0.6052 0.2177 0.4616 0.0392 Uiso 1.0 4 calc R
H6 H 0.4829 0.1110 0.3563 0.0304 Uiso 1.0 4 calc R
H7 H 0.1862 0.2831 0.0163 0.0262 Uiso 1.0 4 calc R
H8 H 0.0255 0.2864 -0.1119 0.0279 Uiso 1.0 4 calc R
H9 H -0.0761 0.1780 -0.0867 0.0273 Uiso 1.0 4 calc R
H10 H -0.0163 0.0657 0.0671 0.0229 Uiso 1.0 4 calc R
H11 H 0.2952 -0.0692 0.4345 0.0328 Uiso 1.0 4 calc R
H12 H 0.3343 0.0085 0.5333 0.0335 Uiso 1.0 4 calc R
H13 H 0.3173 -0.0683 0.6445 0.0330 Uiso 1.0 4 calc R
H14 H 0.2270 0.0775 0.7377 0.0380 Uiso 1.0 4 calc R
H15 H 0.1946 0.0001 0.8320 0.0385 Uiso 1.0 4 calc R
H16 H 0.1157 0.0554 0.7290 0.0383 Uiso 1.0 4 calc R
H17 H 0.1308 -0.1161 0.6414 0.0371 Uiso 1.0 4 calc R
H18 H 0.0512 -0.0614 0.5386 0.0373 Uiso 1.0 4 calc R
H19 H 0.1244 -0.1089 0.4314 0.0371 Uiso 1.0 4 calc R

loop_
_atom_site_aniso_label
_atom_site_aniso_U_11
_atom_site_aniso_U_22
_atom_site_aniso_U_33
_atom_site_aniso_U_12
_atom_site_aniso_U_13
_atom_site_aniso_U_23
O1 0.0204(5) 0.0167(4) 0.0243(5) -0.0037(3) -0.0006(4) 0.0008(3)
O2 0.0258(5) 0.0159(4) 0.0207(5) -0.0010(3) -0.0012(4) -0.0024(3)
O3 0.0239(5) 0.0175(4) 0.0159(4) 0.0020(3) 0.0007(3) 0.0010(3)
N1 0.0225(6) 0.0191(5) 0.0330(6) -0.0013(4) 0.0010(5) -0.0005(4)
C1 0.0326(7) 0.0287(7) 0.0323(7) -0.0095(6) -0.0032(6) 0.0018(6)
C2 0.0511(9) 0.0285(7) 0.0376(8) -0.0187(7) -0.0002(7) 0.0018(6)
C3 0.0417(9) 0.0443(9) 0.0336(8) -0.0263(7) 0.0062(6) -0.0068(6)
C4 0.0243(7) 0.0603(11) 0.0426(9) -0.0118(7) -0.0011(6) -0.0129(8)
C5 0.0246(7) 0.0367(8) 0.0371(8) -0.0032(6) -0.0001(6) -0.0060(6)
C6 0.0235(6) 0.0273(7) 0.0199(6) -0.0065(5) 0.0050(5) -0.0035(5)
C7 0.0173(6) 0.0233(6) 0.0215(6) -0.0019(5) 0.0021(5) -0.0007(5)
C8 0.0188(6) 0.0241(7) 0.0329(7) 0.0003(5) -0.0011(5) -0.0007(5)
C9 0.0224(6) 0.0159(6) 0.0192(6) -0.0041(5) 0.0041(5) -0.0005(4)
C10 0.0217(6) 0.0181(6) 0.0147(5) -0.0007(5) 0.0031(4) -0.0016(4)
C11 0.0267(6) 0.0192(6) 0.0194(6) -0.0034(5) 0.0052(5) 0.0017(5)
C12 0.0290(7) 0.0211(6) 0.0198(6) 0.0054(5) 0.0013(5) 0.0047(5)
C13 0.0226(6) 0.0270(7) 0.0181(6) 0.0026(5) -0.0009(5) -0.0012(5)
C14 0.0215(6) 0.0193(6) 0.0166(6) -0.0032(5) 0.0017(4) -0.0029(4)
C15 0.0215(6) 0.0173(6) 0.0126(5) -0.0000(5) 0.0019(4) -0.0027(4)
C16 0.0128(5) 0.0191(6) 0.0174(6) -0.0026(4) 0.0011(4) -0.0005(4)
C17 0.0264(7) 0.0248(6) 0.0177(6) 0.0042(5) 0.0013(5) 0.0066(5)
C18 0.0261(7) 0.0323(7) 0.0240(7) 0.0054(6) -0.0006(5) 0.0048(5)
C19 0.0378(8) 0.0390(8) 0.0189(7) 0.0080(6) 0.0027(6) 0.0027(5)
C20 0.0340(7) 0.0292(7) 0.0295(7) -0.0017(6) 0.0035(6) 0.0123(6)

loop_
_atom_type_symbol
_atom_type_description
_atom_type_scat_dispersion_real
_atom_type_scat_dispersion_imag
_atom_type_scat_source
C C 0.0181 0.0091
;
International Tables for Crystallography
(1992, Vol. C, Tables 4.2.6.8 and 6.1.1.4)
;
H H 0.0000 0.0000
;
International Tables for Crystallography
(1992, Vol. C, Table 6.1.1.4)
;
O O 0.0492 0.0322
;
International Tables for Crystallography
(1992, Vol. C, Tables 4.2.6.8 and 6.1.1.4)
;
N N 0.0311 0.0180
;
International Tables for Crystallography
(1992, Vol. C, Tables 4.2.6.8 and 6.1.1.4)
;

loop_
_geom_angle_atom_site_label_1
_geom_angle_atom_site_label_2
_geom_angle_atom_site_label_3
_geom_angle
_geom_angle_publ_flag
C7 O1 C9 104.92(9) yes
C16 O3 C17 121.53(10) yes
C8 N1 C9 104.69(11) yes
C2 C1 C6 120.09(13) yes
C1 C2 C3 120.59(14) yes
C2 C3 C4 119.73(14) yes
C3 C4 C5 120.45(14) yes
C4 C5 C6 119.80(14) yes
C1 C6 C5 119.34(12) yes
C1 C6 C7 120.39(11) yes
C5 C6 C7 120.27(12) yes
O1 C7 C6 117.29(11) yes
O1 C7 C8 106.95(10) yes
C6 C7 C8 135.76(11) yes
N1 C8 C7 110.07(11) yes
O1 C9 N1 113.38(11) yes
O1 C9 C10 117.46(10) yes
N1 C9 C10 129.16(11) yes
C9 C10 C11 120.31(11) yes
C9 C10 C15 120.60(11) yes
C11 C10 C15 119.09(11) yes
C10 C11 C12 120.65(11) yes
C11 C12 C13 120.26(11) yes
C12 C13 C14 119.67(11) yes
C13 C14 C15 120.70(11) yes
C10 C15 C14 119.61(11) yes
C10 C15 C16 123.07(10) yes
C14 C15 C16 117.30(11) yes
O2 C16 O3 126.42(11) yes
O2 C16 C15 123.79(11) yes
O3 C16 C15 109.61(10) yes
O3 C17 C18 109.83(10) yes
O3 C17 C19 101.44(10) yes
O3 C17 C20 110.59(10) yes
C18 C17 C19 111.50(11) yes
C18 C17 C20 112.34(11) yes
C19 C17 C20 110.63(11) yes
C2 C1 H1 120.502 no
C6 C1 H1 119.397 no
C1 C2 H2 119.401 no
C3 C2 H2 119.988 no
C2 C3 H3 120.459 no
C4 C3 H3 119.813 no
C3 C4 H4 119.780 no
C5 C4 H4 119.762 no
C4 C5 H5 120.154 no
C6 C5 H5 120.026 no
N1 C8 H6 124.836 no
C7 C8 H6 125.096 no
C10 C11 H7 119.611 no
C12 C11 H7 119.735 no
C11 C12 H8 120.037 no
C13 C12 H8 119.701 no
C12 C13 H9 120.311 no
C14 C13 H9 120.014 no
C13 C14 H10 119.711 no
C15 C14 H10 119.583 no
C17 C18 H11 109.286 no
C17 C18 H12 109.405 no
C17 C18 H13 109.808 no
H11 C18 H12 109.442 no
H11 C18 H13 109.436 no
H12 C18 H13 109.449 no
C17 C19 H14 109.159 no
C17 C19 H15 110.139 no
C17 C19 H16 109.198 no
H14 C19 H15 109.456 no
H14 C19 H16 109.440 no
H15 C19 H16 109.432 no
C17 C20 H17 109.835 no
C17 C20 H18 109.918 no
C17 C20 H19 108.739 no
H17 C20 H18 109.443 no
H17 C20 H19 109.447 no
H18 C20 H19 109.442 no

loop_
_geom_bond_atom_site_label_1
_geom_bond_atom_site_label_2
_geom_bond_distance
_geom_bond_publ_flag
O1 C7 1.3798(14) yes
O1 C9 1.3689(15) yes
O2 C16 1.2051(15) yes
O3 C16 1.3344(15) yes
O3 C17 1.4853(15) yes
N1 C8 1.3881(16) yes
N1 C9 1.2961(16) yes
C1 C2 1.391(2) yes
C1 C6 1.3915(19) yes
C2 C3 1.373(3) yes
C3 C4 1.385(3) yes
C4 C5 1.393(3) yes
C5 C6 1.3935(19) yes
C6 C7 1.4584(17) yes
C7 C8 1.3490(19) yes
C9 C10 1.4564(17) yes
C10 C11 1.3973(17) yes
C10 C15 1.4064(17) yes
C11 C12 1.3863(18) yes
C12 C13 1.3869(18) yes
C13 C14 1.3906(17) yes
C14 C15 1.3925(16) yes
C15 C16 1.5067(17) yes
C17 C18 1.5186(19) yes
C17 C19 1.5199(19) yes
C17 C20 1.5265(19) yes
C1 H1 0.930 no
C2 H2 0.930 no
C3 H3 0.930 no
C4 H4 0.930 no
C5 H5 0.930 no
C8 H6 0.930 no
C11 H7 0.930 no
C12 H8 0.930 no
C13 H9 0.930 no
C14 H10 0.930 no
C18 H11 0.960 no
C18 H12 0.960 no
C18 H13 0.960 no
C19 H14 0.960 no
C19 H15 0.960 no
C19 H16 0.960 no
C20 H17 0.960 no
C20 H18 0.960 no
C20 H19 0.960 no

loop_
_geom_contact_atom_site_label_1
_geom_contact_atom_site_label_2
_geom_contact_distance
_geom_contact_publ_flag
_geom_contact_site_symmetry_2
O1 C1 2.7959(18) no .
O1 C11 2.8258(17) no .
O2 N1 3.3766(16) no .
O2 C10 3.4580(19) no .
O2 C14 3.0978(16) no .
O2 C17 2.8433(17) no .
O2 C18 3.1064(18) no .
O2 C20 2.9711(19) no .
O3 N1 3.0697(16) no .
O3 C9 3.2220(17) no .
O3 C10 3.0783(16) no .
O3 C14 3.2686(16) no .
N1 C15 3.0203(18) no .
N1 C16 2.8592(17) no .
N1 C18 3.4126(19) no .
C1 C4 2.768(3) no .
C2 C5 2.772(3) no .
C3 C6 2.787(2) no .
C5 C8 3.139(2) no .
C6 C9 3.553(2) no .
C7 C10 3.5542(19) no .
C8 C10 3.564(2) no .
C9 C16 2.9712(19) no .
C10 C13 2.7976(19) no .
C11 C14 2.7739(18) no .
C12 C15 2.7881(18) no .
C16 C18 3.0397(19) no .
C16 C20 3.014(2) no .
O2 C3 3.255(2) no 2_645
O2 C13 3.3095(17) no 3_555
O2 C14 3.2338(16) no 3_555
O2 C19 3.5532(19) no 1_554
C2 C2 3.589(3) no 3_666
C3 O2 3.255(2) no 2_655
C10 C11 3.4723(19) no 4_555
C10 C12 3.5379(19) no 4_555
C11 C10 3.4723(19) no 4_554
C11 C12 3.570(2) no 4_555
C12 C10 3.5379(19) no 4_554
C12 C11 3.570(2) no 4_554
C13 O2 3.3095(17) no 3_555
C14 O2 3.2338(16) no 3_555
C15 C19 3.456(2) no 1_554
C19 O2 3.5532(19) no 1_556
C19 C15 3.456(2) no 1_556
O1 H1 2.4552 no .
O1 H6 3.0911 no .
O1 H7 2.5175 no .
O2 H10 2.9827 no .
O2 H11 2.5942 no .
O2 H12 3.4363 no .
O2 H18 3.2752 no .
O2 H19 2.4100 no .
O3 H10 3.3911 no .
O3 H11 2.7330 no .
O3 H12 2.5595 no .
O3 H13 3.2783 no .
O3 H14 2.5069 no .
O3 H15 3.1863 no .
O3 H16 2.4538 no .
O3 H17 3.2967 no .
O3 H18 2.6081 no .
O3 H19 2.7227 no .
N1 H11 3.3924 no .
N1 H12 2.7466 no .
C1 H3 3.2417 no .
C1 H5 3.2445 no .
C2 H4 3.2230 no .
C3 H1 3.2396 no .
C3 H5 3.2484 no .
C4 H2 3.2257 no .
C5 H1 3.2413 no .
C5 H3 3.2476 no .
C5 H6 3.0522 no .
C6 H2 3.2453 no .
C6 H4 3.2485 no .
C6 H6 2.9398 no .
C7 H1 2.6243 no .
C7 H5 2.6341 no .
C8 H5 2.8764 no .
C8 H12 3.1367 no .
C9 H6 3.0202 no .
C9 H7 2.6305 no .
C10 H8 3.2563 no .
C10 H10 3.2574 no .
C11 H9 3.2447 no .
C12 H10 3.2393 no .
C13 H7 3.2413 no .
C14 H8 3.2397 no .
C15 H7 3.2566 no .
C15 H9 3.2556 no .
C16 H10 2.5980 no .
C16 H11 2.8803 no .
C16 H12 3.1609 no .
C16 H18 3.1557 no .
C16 H19 2.8227 no .
C18 H14 2.6498 no .
C18 H15 2.7544 no .
C18 H16 3.3297 no .
C18 H17 2.7655 no .
C18 H18 3.3492 no .
C18 H19 2.6678 no .
C19 H11 3.3322 no .
C19 H12 2.7257 no .
C19 H13 2.6757 no .
C19 H17 2.6905 no .
C19 H18 2.7011 no .
C19 H19 3.3248 no .
C20 H11 2.6561 no .
C20 H12 3.3446 no .
C20 H13 2.7852 no .
C20 H14 3.3293 no .
C20 H15 2.6910 no .
C20 H16 2.6900 no .
H1 H2 2.3196 no .
H2 H3 2.3100 no .
H3 H4 2.3090 no .
H4 H5 2.3219 no .
H5 H6 2.5289 no .
H6 H12 3.0733 no .
H7 H8 2.3131 no .
H8 H9 2.3171 no .
H9 H10 2.3168 no .
H11 H14 3.5420 no .
H11 H15 3.5976 no .
H11 H17 2.9717 no .
H11 H18 3.5192 no .
H11 H19 2.4373 no .
H12 H14 2.5137 no .
H12 H15 3.0931 no .
H12 H16 3.5599 no .
H12 H19 3.5121 no .
H13 H14 2.8683 no .
H13 H15 2.5723 no .
H13 H16 3.5711 no .
H13 H17 2.6810 no .
H13 H19 3.0243 no .
H14 H17 3.5614 no .
H14 H18 3.5731 no .
H15 H17 2.5225 no .
H15 H18 2.9774 no .
H15 H19 3.5592 no .
H16 H17 2.9708 no .
H16 H18 2.5326 no .
H16 H19 3.5589 no .
O1 H7 3.1383 no 4_555
O1 H14 3.3941 no 4_554
O2 H3 2.6110 no 2_645
O2 H4 3.4339 no 2_645
O2 H9 2.7950 no 3_555
O2 H10 2.6315 no 3_555
O2 H15 2.7138 no 1_554
O3 H7 2.9139 no 4_555
O3 H8 3.3048 no 4_555
O3 H18 2.9476 no 3_556
N1 H2 3.0712 no 2_645
N1 H3 3.0388 no 2_645
N1 H7 3.5724 no 4_555
C1 H6 3.4161 no 4_554
C1 H12 3.3673 no 4_554
C1 H14 3.4257 no 4_554
C2 H2 3.0934 no 3_666
C2 H6 3.4779 no 2_655
C2 H11 3.3186 no 2_655
C2 H12 3.5893 no 4_554
C3 H2 3.3985 no 3_666
C3 H11 3.0408 no 2_655
C3 H13 3.2345 no 2_656
C3 H15 3.2769 no 2_656
C4 H11 3.5854 no 2_655
C4 H13 3.3275 no 2_656
C5 H5 3.5386 no 4_554
C6 H5 3.3904 no 4_554
C8 H1 3.3384 no 4_555
C8 H2 3.0555 no 2_645
C9 H7 2.9796 no 4_555
C10 H7 3.0550 no 4_555
C10 H8 3.1750 no 4_555
C10 H14 3.3769 no 1_554
C10 H16 3.5597 no 1_554
C11 H8 3.3373 no 4_555
C11 H14 3.5876 no 4_554
C12 H8 3.3555 no 4_555
C12 H17 3.4623 no 2_555
C12 H18 3.5977 no 2_555
C13 H8 3.2143 no 4_555
C13 H16 3.3070 no 1_554
C13 H19 3.3919 no 3_555
C14 H8 3.0236 no 4_555
C14 H10 3.0919 no 3_555
C14 H15 3.5385 no 1_554
C14 H16 3.0149 no 1_554
C14 H17 3.2527 no 3_556
C14 H18 3.3851 no 3_556
C15 H7 3.4272 no 4_555
C15 H8 2.9939 no 4_555
C15 H10 3.5155 no 3_555
C15 H14 3.4914 no 1_554
C15 H15 3.1512 no 1_554
C15 H16 3.1646 no 1_554
C16 H3 3.2886 no 2_645
C16 H10 3.2806 no 3_555
C16 H15 3.2391 no 1_554
C16 H18 3.4057 no 3_556
C17 H18 3.5194 no 3_556
C18 H1 3.4387 no 4_555
C18 H5 3.3372 no 3_656
C18 H6 3.3238 no 3_656
C19 H1 3.4257 no 4_555
C19 H3 3.2841 no 2_646
C19 H7 3.4646 no 4_555
C19 H10 3.3106 no 3_556
C20 H8 3.0523 no 2_545
C20 H10 3.3762 no 3_556
C20 H18 3.3370 no 3_556
H1 C8 3.3384 no 4_554
H1 C18 3.4387 no 4_554
H1 C19 3.4257 no 4_554
H1 H6 3.2384 no 4_554
H1 H12 2.6692 no 4_554
H1 H13 3.5425 no 4_554
H1 H14 2.5640 no 4_554
H2 N1 3.0712 no 2_655
H2 C2 3.0934 no 3_666
H2 C3 3.3985 no 3_666
H2 C8 3.0555 no 2_655
H2 H2 2.8261 no 3_666
H2 H3 3.3992 no 3_666
H2 H6 2.6231 no 2_655
H2 H11 3.4947 no 2_655
H2 H12 3.5845 no 2_655
H2 H12 3.1146 no 4_554
H2 H13 3.2649 no 4_554
H3 O2 2.6110 no 2_655
H3 N1 3.0388 no 2_655
H3 C16 3.2886 no 2_655
H3 C19 3.2841 no 2_656
H3 H2 3.3992 no 3_666
H3 H11 3.0033 no 2_655
H3 H13 3.0092 no 2_656
H3 H14 3.3515 no 2_656
H3 H15 2.4706 no 2_656
H4 O2 3.4339 no 2_655
H4 H9 3.0547 no 4_655
H4 H13 3.1730 no 2_656
H4 H15 3.3907 no 2_656
H4 H17 3.2785 no 2_656
H5 C5 3.5386 no 4_555
H5 C6 3.3904 no 4_555
H5 C18 3.3372 no 3_656
H5 H11 2.9158 no 3_656
H5 H13 2.8734 no 3_656
H6 C1 3.4161 no 4_555
H6 C2 3.4779 no 2_645
H6 C18 3.3238 no 3_656
H6 H1 3.2384 no 4_555
H6 H2 2.6231 no 2_645
H6 H11 3.3508 no 3_656
H6 H12 3.2546 no 3_656
H6 H13 2.8357 no 3_656
H7 O1 3.1383 no 4_554
H7 O3 2.9139 no 4_554
H7 N1 3.5724 no 4_554
H7 C9 2.9796 no 4_554
H7 C10 3.0550 no 4_554
H7 C15 3.4272 no 4_554
H7 C19 3.4646 no 4_554
H7 H14 2.8916 no 4_554
H7 H16 3.3422 no 4_554
H8 O3 3.3048 no 4_554
H8 C10 3.1750 no 4_554
H8 C11 3.3373 no 4_554
H8 C12 3.3555 no 4_554
H8 C13 3.2143 no 4_554
H8 C14 3.0236 no 4_554
H8 C15 2.9939 no 4_554
H8 C20 3.0523 no 2_555
H8 H10 3.4625 no 4_554
H8 H17 2.6917 no 2_555
H8 H18 2.8433 no 2_555
H8 H19 3.1184 no 2_555
H9 O2 2.7950 no 3_555
H9 H4 3.0547 no 4_454
H9 H17 3.5623 no 2_555
H9 H19 2.8415 no 3_555
H10 O2 2.6315 no 3_555
H10 C14 3.0919 no 3_555
H10 C15 3.5155 no 3_555
H10 C16 3.2806 no 3_555
H10 C19 3.3106 no 3_556
H10 C20 3.3762 no 3_556
H10 H8 3.4625 no 4_555
H10 H10 2.4885 no 3_555
H10 H15 2.8588 no 3_556
H10 H16 3.2625 no 1_554
H10 H16 2.9615 no 3_556
H10 H17 2.9401 no 3_556
H10 H18 3.0351 no 3_556
H11 C2 3.3186 no 2_645
H11 C3 3.0408 no 2_645
H11 C4 3.5854 no 2_645
H11 H2 3.4947 no 2_645
H11 H3 3.0033 no 2_645
H11 H5 2.9158 no 3_656
H11 H6 3.3508 no 3_656
H12 C1 3.3673 no 4_555
H12 C2 3.5893 no 4_555
H12 H1 2.6692 no 4_555
H12 H2 3.5845 no 2_645
H12 H2 3.1146 no 4_555
H12 H6 3.2546 no 3_656
H13 C3 3.2345 no 2_646
H13 C4 3.3275 no 2_646
H13 H1 3.5425 no 4_555
H13 H2 3.2649 no 4_555
H13 H3 3.0092 no 2_646
H13 H4 3.1730 no 2_646
H13 H5 2.8734 no 3_656
H13 H6 2.8357 no 3_656
H14 O1 3.3941 no 4_555
H14 C1 3.4257 no 4_555
H14 C10 3.3769 no 1_556
H14 C11 3.5876 no 4_555
H14 C15 3.4914 no 1_556
H14 H1 2.5640 no 4_555
H14 H3 3.3515 no 2_646
H14 H7 2.8916 no 4_555
H15 O2 2.7138 no 1_556
H15 C3 3.2769 no 2_646
H15 C14 3.5385 no 1_556
H15 C15 3.1512 no 1_556
H15 C16 3.2391 no 1_556
H15 H3 2.4706 no 2_646
H15 H4 3.3907 no 2_646
H15 H10 2.8588 no 3_556
H16 C10 3.5597 no 1_556
H16 C13 3.3070 no 1_556
H16 C14 3.0149 no 1_556
H16 C15 3.1646 no 1_556
H16 H7 3.3422 no 4_555
H16 H10 3.2625 no 1_556
H16 H10 2.9615 no 3_556
H16 H18 2.8833 no 3_556
H16 H19 3.5063 no 3_556
H17 C12 3.4623 no 2_545
H17 C14 3.2527 no 3_556
H17 H4 3.2785 no 2_646
H17 H8 2.6917 no 2_545
H17 H9 3.5623 no 2_545
H17 H10 2.9401 no 3_556
H18 O3 2.9476 no 3_556
H18 C12 3.5977 no 2_545
H18 C14 3.3851 no 3_556
H18 C16 3.4057 no 3_556
H18 C17 3.5194 no 3_556
H18 C20 3.3370 no 3_556
H18 H8 2.8433 no 2_545
H18 H10 3.0351 no 3_556
H18 H16 2.8833 no 3_556
H18 H18 2.5326 no 3_556
H19 C13 3.3919 no 3_555
H19 H8 3.1184 no 2_545
H19 H9 2.8415 no 3_555
H19 H16 3.5063 no 3_556

loop_
_geom_torsion_atom_site_label_1
_geom_torsion_atom_site_label_2
_geom_torsion_atom_site_label_3
_geom_torsion_atom_site_label_4
_geom_torsion
_geom_torsion_publ_flag
C7 O1 C9 N1 -0.53(12) no
C7 O1 C9 C10 178.82(9) no
C9 O1 C7 C6 -179.96(9) no
C9 O1 C7 C8 0.46(11) no
C16 O3 C17 C18 64.96(12) no
C16 O3 C17 C19 -176.97(9) no
C16 O3 C17 C20 -59.58(13) no
C17 O3 C16 O2 4.51(17) no
C17 O3 C16 C15 179.75(8) no
C8 N1 C9 O1 0.36(14) no
C8 N1 C9 C10 -178.89(11) no
C9 N1 C8 C7 -0.05(14) no
C2 C1 C6 C5 0.89(19) no
C2 C1 C6 C7 -178.79(12) no
C6 C1 C2 C3 -0.1(2) no
C1 C2 C3 C4 -0.5(3) no
C2 C3 C4 C5 0.3(3) no
C3 C4 C5 C6 0.4(3) no
C4 C5 C6 C1 -1.0(2) no
C4 C5 C6 C7 178.63(12) no
C1 C6 C7 O1 -3.33(17) no
C1 C6 C7 C8 176.09(12) no
C5 C6 C7 O1 177.00(11) no
C5 C6 C7 C8 -3.6(2) no
O1 C7 C8 N1 -0.27(14) no
C6 C7 C8 N1 -179.73(12) no
O1 C9 C10 C11 20.49(15) no
O1 C9 C10 C15 -160.04(9) no
N1 C9 C10 C11 -160.28(11) no
N1 C9 C10 C15 19.20(19) no
C9 C10 C11 C12 178.57(10) no
C9 C10 C15 C14 -177.89(9) no
C9 C10 C15 C16 4.05(16) no
C11 C10 C15 C14 1.59(16) no
C11 C10 C15 C16 -176.47(9) no
C15 C10 C11 C12 -0.91(16) no
C10 C11 C12 C13 -0.33(17) no
C11 C12 C13 C14 0.89(17) no
C12 C13 C14 C15 -0.20(17) no
C13 C14 C15 C10 -1.05(16) no
C13 C14 C15 C16 177.12(10) no
C10 C15 C16 O2 -112.33(13) no
C10 C15 C16 O3 72.28(14) no
C14 C15 C16 O2 69.57(15) no
C14 C15 C16 O3 -105.82(11) no
